data_4503230
loop_
_publ_author_name
'Neogi, Subhadip'
'Navarro, Jorge A. R.'
'Bharadwaj, Parimal K.'

_publ_section_title
;
 Variation of Structures of Coordination Polymers of Ca(II), Sr(II), and
 Ba(II) with a Tripodal Ligand: Synthesis, Structural, and Gas Adsorption
 Studies
;
_journal_issue 5
_journal_name_full 'Crystal Growth &amp; Design'
_journal_page_first 1554
_journal_paper_doi 10.1021/cg700822y
_journal_volume 8
_journal_year 2008
_chemical_formula_moiety 'C27 H31 Ba N O12'
_chemical_formula_sum 'C27 H31 Ba N O12'
_chemical_formula_weight 698.87
_chemical_name_systematic
;
 ?
;
_space_group_IT_number 2
_symmetry_cell_setting triclinic
_symmetry_space_group_name_Hall '-P 1'
_symmetry_space_group_name_H-M 'P -1'
_atom_sites_solution_hydrogens geom
_atom_sites_solution_primary direct
_atom_sites_solution_secondary difmap
_audit_creation_method SHELXL-97
_cell_angle_alpha 67.482(3)
_cell_angle_beta 80.635(5)
_cell_angle_gamma 86.437(5)
_cell_formula_units_Z 2
_cell_length_a 10.053(5)
_cell_length_b 11.411(4)
_cell_length_c 13.223(5)
_cell_measurement_reflns_used 999
_cell_measurement_temperature 293(1)
_cell_measurement_theta_max 28.23
_cell_measurement_theta_min 2.04
_cell_volume 1382.6(10)
_computing_cell_refinement SAINT6.45(Bruker,2003)
_computing_data_collection SMART5.628(Bruker,2003)
_computing_data_reduction SAINT6.45(Bruker,2003)
_computing_molecular_graphics Diamond2.1
_computing_structure_refinement 'SHELXL-97 (Sheldrick, 1997)'
_computing_structure_solution SIR-97
_diffrn_ambient_temperature 293.0(10)
_diffrn_measured_fraction_theta_full 0.999
_diffrn_measured_fraction_theta_max 0.999
_diffrn_measurement_device_type BrukerSMARTAPEX
_diffrn_measurement_method /w-scans
_diffrn_radiation_monochromator graphite
_diffrn_radiation_source 'fine-focus sealed tube'
_diffrn_radiation_type MoK\a
_diffrn_radiation_wavelength 0.71069
_diffrn_reflns_av_R_equivalents 0.0270
_diffrn_reflns_av_sigmaI/netI 0.0819
_diffrn_reflns_limit_h_max 13
_diffrn_reflns_limit_h_min -13
_diffrn_reflns_limit_k_max 13
_diffrn_reflns_limit_k_min -15
_diffrn_reflns_limit_l_max 17
_diffrn_reflns_limit_l_min -14
_diffrn_reflns_number 9223
_diffrn_reflns_theta_full 28.31
_diffrn_reflns_theta_max 28.31
_diffrn_reflns_theta_min 2.03
_diffrn_standards_decay_% <0.05
_exptl_absorpt_coefficient_mu 1.503
_exptl_absorpt_correction_T_max 0.8402
_exptl_absorpt_correction_T_min 0.7950
_exptl_absorpt_correction_type empirical
_exptl_absorpt_process_details SADABS2.10(Bruker2003)
_exptl_crystal_colour colorless
_exptl_crystal_density_diffrn 1.679
_exptl_crystal_density_method 'not measured'
_exptl_crystal_description rectangularparallelepiped
_exptl_crystal_F_000 704
_exptl_crystal_size_max 0.16
_exptl_crystal_size_mid 0.14
_exptl_crystal_size_min 0.12
_refine_diff_density_max 2.673
_refine_diff_density_min -1.740
_refine_diff_density_rms 0.421
_refine_ls_extinction_method none
_refine_ls_goodness_of_fit_ref 1.321
_refine_ls_hydrogen_treatment assigned
_refine_ls_matrix_type full
_refine_ls_number_parameters 350
_refine_ls_number_reflns 6572
_refine_ls_number_restraints 0
_refine_ls_restrained_S_all 1.321
_refine_ls_R_factor_all 0.1426
_refine_ls_R_factor_gt 0.0930
_refine_ls_shift/su_max 0.000
_refine_ls_shift/su_mean 0.000
_refine_ls_structure_factor_coef Fsqd
_refine_ls_weighting_details 'calc w=1/[\s^2^(Fo^2^)+(0.2000P)^2^+0.0000P] where P=(Fo^2^+2Fc^2^)/3'
_refine_ls_weighting_scheme calc
_refine_ls_wR_factor_gt 0.1743
_refine_ls_wR_factor_ref 0.2187
_reflns_number_gt 3676
_reflns_number_total 6572
_reflns_threshold_expression >2sigma(I)
_cod_data_source_file cg700822y-file002.cif
_cod_data_source_block Compound3
_cod_depositor_comments
;
The following automatic conversions were performed:

'_diffrn_ambient_temperature' value '293(1)K' was changed to
'293.0(10)' - the value should be numeric and without a unit
designator.

'_symmetry_cell_setting' value 'Triclinic' changed to
'triclinic' according to
/home/saulius/struct/CIF-dictionaries/cif_core.dic dictionary named
'cif_core.dic' version 2.4.1 from 2010-06-29.

Automatic conversion script
Id: cif_fix_values 1715 2011-07-08 13:25:40Z adriana 
;
_cod_original_cell_volume 1382.6(11)
_cod_original_sg_symbol_H-M P-1
_cod_database_code 4503230

loop_
_symmetry_equiv_pos_as_xyz
'x, y, z'
'-x, -y, -z'

loop_
_atom_site_label
_atom_site_type_symbol
_atom_site_fract_x
_atom_site_fract_y
_atom_site_fract_z
_atom_site_U_iso_or_equiv
_atom_site_adp_type
_atom_site_occupancy
_atom_site_symmetry_multiplicity
_atom_site_calc_flag
_atom_site_refinement_flags
Ba1 Ba -0.61533(10) 0.56296(12) 0.35287(10) 0.0632(5) Uani 1 1 d .
O1 O -1.1484(7) -0.0368(8) 0.6560(6) 0.0231(16) Uani 1 1 d .
O2 O -0.5918(9) 0.2543(9) 0.5234(8) 0.041(2) Uani 1 1 d .
O3 O -0.7253(10) 0.4114(9) 0.4336(8) 0.040(2) Uani 1 1 d .
O4 O -1.1641(7) -0.1129(7) 0.9390(6) 0.0202(15) Uiso 1 1 d .
O5 O -0.6042(8) -0.1946(10) 1.1268(8) 0.040(2) Uani 1 1 d .
O6 O -0.7398(8) -0.3351(9) 1.2630(7) 0.033(2) Uani 1 1 d .
O7 O -1.1395(7) -0.3610(8) 0.8682(7) 0.0253(18) Uani 1 1 d .
O8 O -0.5183(9) -0.4980(10) 0.8061(9) 0.043(2) Uani 1 1 d .
O9 O -0.5832(7) -0.5486(8) 0.6777(7) 0.0267(18) Uani 1 1 d .
OW1 O -0.6265(7) 0.6294(8) 0.4760(7) 0.0254(17) Uani 1 1 d .
OW2 O -0.4279(10) -0.1165(10) 1.2417(8) 0.041(2) Uiso 1 1 d .
N1 N -1.3319(8) -0.1774(8) 0.8269(7) 0.0140(16) Uiso 1 1 d .
C1 C -1.3708(11) -0.1062(12) 0.7153(9) 0.026(2) Uani 1 1 d .
H1A H -1.4648 -0.0814 0.7229 0.031 Uiso 1 1 calc R
H1B H -1.3597 -0.1601 0.6729 0.031 Uiso 1 1 calc R
C2 C -1.2814(11) 0.0127(13) 0.6544(10) 0.030(3) Uani 1 1 d .
H2A H -1.2994 0.0564 0.5790 0.036 Uiso 1 1 calc R
H2B H -1.2960 0.0709 0.6927 0.036 Uiso 1 1 calc R
C3 C -1.0452(10) 0.0533(11) 0.6137(9) 0.022(2) Uani 1 1 d .
C4 C -0.9160(10) 0.0000(12) 0.6274(10) 0.025(2) Uani 1 1 d .
H4 H -0.9041 -0.0873 0.6601 0.030 Uiso 1 1 calc R
C5 C -0.8069(11) 0.0827(12) 0.5901(10) 0.026(2) Uani 1 1 d .
H5 H -0.7206 0.0503 0.5997 0.031 Uiso 1 1 calc R
C6 C -0.8236(11) 0.2096(11) 0.5401(8) 0.022(2) Uani 1 1 d .
C7 C -0.9503(12) 0.2581(13) 0.5280(10) 0.032(3) Uani 1 1 d .
H7 H -0.9612 0.3454 0.4949 0.039 Uiso 1 1 calc R
C8 C -1.0663(13) 0.1784(12) 0.5646(11) 0.035(3) Uani 1 1 d .
H8 H -1.1523 0.2114 0.5550 0.042 Uiso 1 1 calc R
C9 C -0.7031(12) 0.3012(13) 0.4957(10) 0.030(3) Uani 1 1 d .
C10 C -1.3853(10) -0.1207(12) 0.9103(9) 0.023(2) Uani 1 1 d .
H10A H -1.4757 -0.1521 0.9443 0.028 Uiso 1 1 calc R
H10B H -1.3900 -0.0292 0.8737 0.028 Uiso 1 1 calc R
C11 C -1.2952(11) -0.1544(12) 0.9983(10) 0.026(2) Uani 1 1 d .
H11A H -1.3243 -0.1113 1.0487 0.031 Uiso 1 1 calc R
H11B H -1.2960 -0.2452 1.0405 0.031 Uiso 1 1 calc R
C12 C -1.0579(9) -0.1443(9) 1.0004(8) 0.0150(19) Uani 1 1 d .
C13 C -1.0753(11) -0.2016(11) 1.1117(9) 0.024(2) Uani 1 1 d .
H13 H -1.1616 -0.2207 1.1516 0.029 Uiso 1 1 calc R
C14 C -0.9629(10) -0.2320(11) 1.1664(9) 0.023(2) Uani 1 1 d .
H14 H -0.9744 -0.2704 1.2433 0.027 Uiso 1 1 calc R
C15 C -0.8340(10) -0.2051(10) 1.1068(8) 0.020(2) Uani 1 1 d .
C16 C -0.8185(10) -0.1420(11) 0.9943(9) 0.021(2) Uani 1 1 d .
H16 H -0.7332 -0.1181 0.9539 0.025 Uiso 1 1 calc R
C17 C -0.9323(11) -0.1139(11) 0.9409(9) 0.023(2) Uani 1 1 d .
H17 H -0.9222 -0.0741 0.8642 0.028 Uiso 1 1 calc R
C18 C -0.7134(10) -0.2483(11) 1.1678(9) 0.021(2) Uani 1 1 d .
C19 C -1.3642(10) -0.3157(11) 0.8679(11) 0.027(3) Uani 1 1 d .
H19A H -1.4478 -0.3265 0.8448 0.033 Uiso 1 1 calc R
H19B H -1.3760 -0.3516 0.9482 0.033 Uiso 1 1 calc R
C20 C -1.2526(11) -0.3839(12) 0.8229(12) 0.030(3) Uani 1 1 d .
H20A H -1.2717 -0.4738 0.8487 0.036 Uiso 1 1 calc R
H20B H -1.2369 -0.3485 0.7426 0.036 Uiso 1 1 calc R
C21 C -1.0129(10) -0.4012(10) 0.8350(10) 0.021(2) Uani 1 1 d .
C22 C -0.9830(10) -0.4518(11) 0.7535(10) 0.025(2) Uani 1 1 d .
H22 H -1.0497 -0.4618 0.7163 0.030 Uiso 1 1 calc R
C23 C -0.8518(11) -0.4864(12) 0.7294(10) 0.028(2) Uani 1 1 d .
H23 H -0.8304 -0.5211 0.6756 0.033 Uiso 1 1 calc R
C24 C -0.7513(10) -0.4714(11) 0.7826(9) 0.023(2) Uani 1 1 d .
C25 C -0.7850(11) -0.4160(12) 0.8624(11) 0.028(3) Uani 1 1 d .
H25 H -0.7176 -0.4003 0.8962 0.034 Uiso 1 1 calc R
C26 C -0.9136(11) -0.3859(12) 0.8900(11) 0.029(3) Uani 1 1 d .
H26 H -0.9357 -0.3547 0.9462 0.035 Uiso 1 1 calc R
C27 C -0.6113(10) -0.5087(11) 0.7536(10) 0.026(2) Uani 1 1 d .
OW3 O -1.408(4) 0.179(4) 0.385(3) 0.213(14) Uiso 1 1 d .

loop_
_atom_site_aniso_label
_atom_site_aniso_U_11
_atom_site_aniso_U_22
_atom_site_aniso_U_33
_atom_site_aniso_U_23
_atom_site_aniso_U_13
_atom_site_aniso_U_12
Ba1 0.0396(7) 0.0536(9) 0.0521(8) -0.0061(6) -0.0073(5) -0.0006(5)
O1 0.015(3) 0.027(4) 0.025(4) -0.007(3) -0.004(3) -0.003(3)
O2 0.039(5) 0.042(6) 0.039(5) -0.006(5) -0.014(4) -0.016(4)
O3 0.043(5) 0.036(5) 0.027(5) 0.007(4) -0.011(4) -0.013(4)
O5 0.014(4) 0.057(6) 0.043(5) -0.006(5) -0.017(4) -0.005(4)
O6 0.019(4) 0.043(5) 0.026(4) 0.004(4) -0.013(3) 0.005(3)
O7 0.011(3) 0.041(5) 0.036(5) -0.027(4) -0.010(3) 0.006(3)
O8 0.023(4) 0.057(6) 0.067(7) -0.038(6) -0.016(4) 0.001(4)
O9 0.013(3) 0.040(5) 0.026(4) -0.010(4) -0.007(3) 0.007(3)
OW1 0.009(3) 0.042(5) 0.028(4) -0.016(4) -0.004(3) -0.003(3)
C1 0.018(5) 0.039(7) 0.018(5) -0.005(5) -0.004(4) -0.014(5)
C2 0.017(5) 0.045(7) 0.022(6) -0.007(5) -0.003(4) 0.004(5)
C3 0.021(5) 0.024(6) 0.015(5) -0.003(4) 0.004(4) -0.006(4)
C4 0.019(5) 0.028(6) 0.024(6) -0.006(5) -0.001(4) -0.008(4)
C5 0.019(5) 0.036(7) 0.022(6) -0.011(5) -0.005(4) -0.004(4)
C6 0.023(5) 0.030(6) 0.008(5) -0.001(4) 0.000(4) -0.014(4)
C7 0.032(6) 0.033(7) 0.022(6) 0.001(5) -0.003(5) -0.006(5)
C8 0.031(6) 0.028(7) 0.035(7) -0.002(6) 0.003(5) -0.002(5)
C9 0.034(6) 0.039(7) 0.019(6) -0.011(5) -0.006(5) -0.016(5)
C10 0.015(4) 0.039(7) 0.023(6) -0.016(5) -0.010(4) 0.007(4)
C11 0.019(5) 0.034(7) 0.025(6) -0.009(5) -0.008(4) -0.001(4)
C12 0.017(4) 0.016(5) 0.013(5) -0.002(4) -0.010(4) 0.000(3)
C13 0.023(5) 0.026(6) 0.021(6) -0.002(5) -0.013(4) 0.003(4)
C14 0.013(4) 0.035(6) 0.019(5) -0.007(5) -0.010(4) 0.002(4)
C15 0.018(5) 0.024(5) 0.015(5) 0.000(4) -0.013(4) 0.000(4)
C16 0.017(5) 0.029(6) 0.018(5) -0.008(5) -0.005(4) 0.000(4)
C17 0.023(5) 0.031(6) 0.016(5) -0.006(5) -0.008(4) -0.006(4)
C18 0.012(4) 0.025(6) 0.028(6) -0.009(5) -0.011(4) -0.002(4)
C19 0.009(4) 0.029(6) 0.044(7) -0.019(6) 0.007(4) -0.011(4)
C20 0.017(5) 0.033(7) 0.048(8) -0.022(6) -0.011(5) 0.001(4)
C21 0.017(5) 0.019(5) 0.031(6) -0.013(5) -0.010(4) 0.000(4)
C22 0.015(5) 0.032(6) 0.030(6) -0.015(5) -0.005(4) 0.002(4)
C23 0.018(5) 0.038(7) 0.028(6) -0.012(5) -0.005(4) 0.001(4)
C24 0.017(5) 0.025(6) 0.025(6) -0.007(5) -0.010(4) -0.002(4)
C25 0.016(5) 0.035(7) 0.040(7) -0.019(6) -0.012(5) 0.004(4)
C26 0.019(5) 0.032(6) 0.044(7) -0.020(6) -0.009(5) -0.001(4)
C27 0.017(5) 0.020(6) 0.033(7) -0.004(5) 0.001(4) -0.003(4)

loop_
_atom_type_symbol
_atom_type_description
_atom_type_scat_dispersion_real
_atom_type_scat_dispersion_imag
_atom_type_scat_source
C C 0.0033 0.0016 'International Tables Vol C Tables 4.2.6.8 and 6.1.1.4'
H H 0.0000 0.0000 'International Tables Vol C Tables 4.2.6.8 and 6.1.1.4'
N N 0.0061 0.0033 'International Tables Vol C Tables 4.2.6.8 and 6.1.1.4'
O O 0.0106 0.0060 'International Tables Vol C Tables 4.2.6.8 and 6.1.1.4'
Ba Ba -0.3244 2.2819 'International Tables Vol C Tables 4.2.6.8 and 6.1.1.4'

loop_
_geom_angle_atom_site_label_1
_geom_angle_atom_site_label_2
_geom_angle_atom_site_label_3
_geom_angle
_geom_angle_site_symmetry_1
_geom_angle_site_symmetry_3
O6 Ba1 O3 99.1(4) 1_564 .
O6 Ba1 O9 131.1(4) 1_564 2_456
O3 Ba1 O9 120.2(4) . 2_456
O6 Ba1 OW1 103.7(4) 1_564 .
O3 Ba1 OW1 98.3(4) . .
O9 Ba1 OW1 98.5(3) 2_456 .
O6 Ba1 O8 93.7(4) 1_564 2_456
O3 Ba1 O8 99.4(4) . 2_456
O9 Ba1 O8 54.5(3) 2_456 2_456
OW1 Ba1 O8 152.8(3) . 2_456
O6 Ba1 C27 115.9(4) 1_564 2_456
O3 Ba1 C27 110.7(4) . 2_456
O9 Ba1 C27 26.4(4) 2_456 2_456
OW1 Ba1 C27 124.9(3) . 2_456
O8 Ba1 C27 28.3(3) 2_456 2_456
O6 Ba1 C18 20.8(3) 1_564 1_564
O3 Ba1 C18 117.0(3) . 1_564
O9 Ba1 C18 110.4(3) 2_456 1_564
OW1 Ba1 C18 109.1(3) . 1_564
O8 Ba1 C18 80.7(3) 2_456 1_564
C27 Ba1 C18 98.1(3) 2_456 1_564
O6 Ba1 C9 116.1(4) 1_564 .
O3 Ba1 C9 17.4(4) . .
O9 Ba1 C9 103.7(4) 2_456 .
OW1 Ba1 C9 96.6(3) . .
O8 Ba1 C9 94.2(3) 2_456 .
C27 Ba1 C9 98.4(4) 2_456 .
C18 Ba1 C9 132.8(3) 1_564 .
O6 Ba1 O5 42.9(3) 1_564 1_564
O3 Ba1 O5 138.2(3) . 1_564
O9 Ba1 O5 89.1(3) 2_456 1_564
OW1 Ba1 O5 106.6(3) . 1_564
O8 Ba1 O5 72.4(3) 2_456 1_564
C27 Ba1 O5 81.7(3) 2_456 1_564
C18 Ba1 O5 22.5(2) 1_564 1_564
C9 Ba1 O5 151.5(3) . 1_564
O6 Ba1 Ba1 154.2(3) 1_564 2_466
O3 Ba1 Ba1 87.0(3) . 2_466
O9 Ba1 Ba1 62.5(2) 2_456 2_466
OW1 Ba1 Ba1 50.5(2) . 2_466
O8 Ba1 Ba1 110.0(2) 2_456 2_466
C27 Ba1 Ba1 84.5(3) 2_456 2_466
C18 Ba1 Ba1 152.4(2) 1_564 2_466
C9 Ba1 Ba1 73.2(2) . 2_466
O5 Ba1 Ba1 134.70(16) 1_564 2_466
C3 O1 C2 115.5(9) . .
C9 O3 Ba1 134.7(9) . .
C12 O4 C11 116.8(8) . .
C18 O5 Ba1 62.5(6) . 1_546
C18 O6 Ba1 127.3(7) . 1_546
C21 O7 C20 118.1(8) . .
C27 O8 Ba1 76.5(7) . 2_456
C27 O9 Ba1 108.4(7) . 2_456
C1 N1 C10 113.8(8) . .
C1 N1 C19 111.8(8) . .
C10 N1 C19 112.3(9) . .
N1 C1 C2 109.6(8) . .
O1 C2 C1 103.5(10) . .
C8 C3 O1 123.6(10) . .
C8 C3 C4 123.1(11) . .
O1 C3 C4 113.3(9) . .
C5 C4 C3 117.5(11) . .
C6 C5 C4 121.3(11) . .
C5 C6 C7 119.6(10) . .
C5 C6 C9 121.6(10) . .
C7 C6 C9 118.8(11) . .
C6 C7 C8 121.8(12) . .
C3 C8 C7 116.7(12) . .
O3 C9 O2 127.4(11) . .
O3 C9 C6 116.6(11) . .
O2 C9 C6 115.9(11) . .
O3 C9 Ba1 27.9(6) . .
O2 C9 Ba1 99.5(7) . .
C6 C9 Ba1 144.5(8) . .
N1 C10 C11 110.3(8) . .
O4 C11 C10 104.9(9) . .
C13 C12 C17 120.9(9) . .
C13 C12 O4 123.3(9) . .
C17 C12 O4 115.8(9) . .
C12 C13 C14 119.5(10) . .
C15 C14 C13 120.4(10) . .
C16 C15 C14 119.3(9) . .
C16 C15 C18 121.6(9) . .
C14 C15 C18 119.1(9) . .
C15 C16 C17 119.4(10) . .
C12 C17 C16 120.4(10) . .
O5 C18 O6 125.7(10) . .
O5 C18 C15 120.0(10) . .
O6 C18 C15 114.2(9) . .
O5 C18 Ba1 95.0(7) . 1_546
O6 C18 Ba1 31.9(4) . 1_546
C15 C18 Ba1 144.8(7) . 1_546
N1 C19 C20 110.2(9) . .
O7 C20 C19 101.7(9) . .
C26 C21 O7 113.9(10) . .
C26 C21 C22 121.0(10) . .
O7 C21 C22 125.1(9) . .
C23 C22 C21 118.1(10) . .
C24 C23 C22 121.9(11) . .
C23 C24 C25 118.3(10) . .
C23 C24 C27 120.3(11) . .
C25 C24 C27 121.4(9) . .
C26 C25 C24 120.6(10) . .
C25 C26 C21 120.0(11) . .
O9 C27 O8 120.1(10) . .
O9 C27 C24 119.9(10) . .
O8 C27 C24 120.0(11) . .
O9 C27 Ba1 45.2(5) . 2_456
O8 C27 Ba1 75.2(6) . 2_456
C24 C27 Ba1 163.6(9) . 2_456

loop_
_geom_bond_atom_site_label_1
_geom_bond_atom_site_label_2
_geom_bond_distance
_geom_bond_site_symmetry_2
Ba1 O6 1.891(7) 1_564
Ba1 O3 1.948(9) .
Ba1 O9 1.980(7) 2_456
Ba1 OW1 2.029(8) .
Ba1 O8 2.631(10) 2_456
Ba1 C27 2.647(11) 2_456
Ba1 C18 2.843(11) 1_564
Ba1 C9 2.955(13) .
Ba1 O5 3.193(10) 1_564
Ba1 Ba1 4.563(3) 2_466
O1 C3 1.396(12) .
O1 C2 1.419(13) .
O2 C9 1.258(16) .
O3 C9 1.240(16) .
O4 C12 1.392(11) .
O4 C11 1.426(13) .
O5 C18 1.229(13) .
O5 Ba1 3.193(10) 1_546
O6 C18 1.267(14) .
O6 Ba1 1.891(7) 1_546
O7 C21 1.387(12) .
O7 C20 1.448(13) .
O8 C27 1.289(14) .
O8 Ba1 2.631(10) 2_456
O9 C27 1.239(15) .
O9 Ba1 1.980(7) 2_456
N1 C1 1.490(13) .
N1 C10 1.494(13) .
N1 C19 1.497(14) .
C1 C2 1.541(16) .
C3 C8 1.341(17) .
C3 C4 1.409(15) .
C4 C5 1.391(15) .
C5 C6 1.355(17) .
C6 C7 1.365(17) .
C6 C9 1.537(15) .
C7 C8 1.426(17) .
C10 C11 1.510(14) .
C12 C13 1.348(15) .
C12 C17 1.362(14) .
C13 C14 1.396(13) .
C14 C15 1.388(14) .
C15 C16 1.368(15) .
C15 C18 1.517(13) .
C16 C17 1.398(14) .
C18 Ba1 2.843(11) 1_546
C19 C20 1.499(16) .
C21 C26 1.384(15) .
C21 C22 1.391(16) .
C22 C23 1.376(15) .
C23 C24 1.375(15) .
C24 C25 1.412(17) .
C24 C27 1.478(14) .
C25 C26 1.346(15) .
C27 Ba1 2.647(11) 2_456

loop_
_geom_torsion_atom_site_label_1
_geom_torsion_atom_site_label_2
_geom_torsion_atom_site_label_3
_geom_torsion_atom_site_label_4
_geom_torsion
_geom_torsion_site_symmetry_1
_geom_torsion_site_symmetry_4
O6 Ba1 O3 C9 168.9(13) 1_564 .
O9 Ba1 O3 C9 19.2(14) 2_456 .
OW1 Ba1 O3 C9 -85.7(13) . .
O8 Ba1 O3 C9 73.5(13) 2_456 .
C27 Ba1 O3 C9 46.6(14) 2_456 .
C18 Ba1 O3 C9 157.8(12) 1_564 .
O5 Ba1 O3 C9 147.6(11) 1_564 .
Ba1 Ba1 O3 C9 -36.3(13) 2_466 .
C10 N1 C1 C2 78.0(11) . .
C19 N1 C1 C2 -153.6(9) . .
C3 O1 C2 C1 -174.7(9) . .
N1 C1 C2 O1 55.6(12) . .
C2 O1 C3 C8 -6.2(16) . .
C2 O1 C3 C4 174.0(10) . .
C8 C3 C4 C5 1.6(18) . .
O1 C3 C4 C5 -178.5(9) . .
C3 C4 C5 C6 -1.6(17) . .
C4 C5 C6 C7 1.4(17) . .
C4 C5 C6 C9 -178.2(10) . .
C5 C6 C7 C8 -1.3(18) . .
C9 C6 C7 C8 178.3(11) . .
O1 C3 C8 C7 178.7(10) . .
C4 C3 C8 C7 -1.4(19) . .
C6 C7 C8 C3 1(2) . .
Ba1 O3 C9 O2 -2(2) . .
Ba1 O3 C9 C6 -178.7(8) . .
C5 C6 C9 O3 166.9(11) . .
C7 C6 C9 O3 -12.7(16) . .
C5 C6 C9 O2 -10.6(16) . .
C7 C6 C9 O2 169.8(11) . .
C5 C6 C9 Ba1 165.8(10) . .
C7 C6 C9 Ba1 -13.8(19) . .
O6 Ba1 C9 O3 -12.3(14) 1_564 .
O9 Ba1 C9 O3 -163.0(13) 2_456 .
OW1 Ba1 C9 O3 96.6(13) . .
O8 Ba1 C9 O3 -108.5(13) 2_456 .
C27 Ba1 C9 O3 -136.6(13) 2_456 .
C18 Ba1 C9 O3 -27.3(15) 1_564 .
O5 Ba1 C9 O3 -48.5(16) 1_564 .
Ba1 Ba1 C9 O3 141.8(13) 2_466 .
O6 Ba1 C9 O2 166.5(7) 1_564 .
O3 Ba1 C9 O2 178.8(18) . .
O9 Ba1 C9 O2 15.8(8) 2_456 .
OW1 Ba1 C9 O2 -84.7(8) . .
O8 Ba1 C9 O2 70.3(8) 2_456 .
C27 Ba1 C9 O2 42.2(8) 2_456 .
C18 Ba1 C9 O2 151.5(7) 1_564 .
O5 Ba1 C9 O2 130.2(8) 1_564 .
Ba1 Ba1 C9 O2 -39.4(7) 2_466 .
O6 Ba1 C9 C6 -10.2(14) 1_564 .
O3 Ba1 C9 C6 2.0(13) . .
O9 Ba1 C9 C6 -160.9(13) 2_456 .
OW1 Ba1 C9 C6 98.6(13) . .
O8 Ba1 C9 C6 -106.4(13) 2_456 .
C27 Ba1 C9 C6 -134.6(13) 2_456 .
C18 Ba1 C9 C6 -25.3(15) 1_564 .
O5 Ba1 C9 C6 -46.5(17) 1_564 .
Ba1 Ba1 C9 C6 143.9(14) 2_466 .
C1 N1 C10 C11 -153.4(9) . .
C19 N1 C10 C11 78.4(11) . .
C12 O4 C11 C10 -173.7(9) . .
N1 C10 C11 O4 55.0(12) . .
C11 O4 C12 C13 -5.5(14) . .
C11 O4 C12 C17 174.3(10) . .
C17 C12 C13 C14 -1.1(17) . .
O4 C12 C13 C14 178.7(10) . .
C12 C13 C14 C15 -0.9(17) . .
C13 C14 C15 C16 3.7(17) . .
C13 C14 C15 C18 -175.3(10) . .
C14 C15 C16 C17 -4.5(17) . .
C18 C15 C16 C17 174.5(10) . .
C13 C12 C17 C16 0.2(17) . .
O4 C12 C17 C16 -179.6(10) . .
C15 C16 C17 C12 2.6(17) . .
Ba1 O5 C18 O6 9.3(10) 1_546 .
Ba1 O5 C18 C15 -175.4(12) 1_546 .
Ba1 O6 C18 O5 -17.8(18) 1_546 .
Ba1 O6 C18 C15 166.7(8) 1_546 .
C16 C15 C18 O5 23.8(17) . .
C14 C15 C18 O5 -157.2(12) . .
C16 C15 C18 O6 -160.4(11) . .
C14 C15 C18 O6 18.6(16) . .
C16 C15 C18 Ba1 -148.2(11) . 1_546
C14 C15 C18 Ba1 30.8(19) . 1_546
C1 N1 C19 C20 84.3(11) . .
C10 N1 C19 C20 -146.5(10) . .
C21 O7 C20 C19 -174.1(10) . .
N1 C19 C20 O7 61.1(12) . .
C20 O7 C21 C26 -174.4(11) . .
C20 O7 C21 C22 6.2(17) . .
C26 C21 C22 C23 0.2(18) . .
O7 C21 C22 C23 179.5(11) . .
C21 C22 C23 C24 -0.6(19) . .
C22 C23 C24 C25 -1.4(18) . .
C22 C23 C24 C27 -179.4(11) . .
C23 C24 C25 C26 3.9(18) . .
C27 C24 C25 C26 -178.1(12) . .
C24 C25 C26 C21 -4.3(19) . .
O7 C21 C26 C25 -177.2(11) . .
C22 C21 C26 C25 2.3(19) . .
Ba1 O9 C27 O8 -7.8(14) 2_456 .
Ba1 O9 C27 C24 171.2(8) 2_456 .
Ba1 O8 C27 O9 5.7(10) 2_456 .
Ba1 O8 C27 C24 -173.3(11) 2_456 .
C23 C24 C27 O9 3.1(17) . .
C25 C24 C27 O9 -174.8(11) . .
C23 C24 C27 O8 -177.9(12) . .
C25 C24 C27 O8 4.2(17) . .
C23 C24 C27 Ba1 26(3) . 2_456
C25 C24 C27 Ba1 -152(2) . 2_456
